data_4020642
loop_
_publ_author_name
'Jos\'e M. Concell\'on'
'Pablo L. Bernad'
'Jos\'e Ram\'on Su\'arez'
'Santiago Garc\'ia-Granda'
'M. Rosario D\'iaz'

_publ_section_title
;
 Selective Ring-Opening of Nonactivated Amino Aziridines
 by Thiols and Unusual Nucleophilic Substitution
 of a Dibenzylamino Group
;
_journal_name_full 'Journal of Organic Chemistry'
_journal_page_first 9411
_journal_page_last 9416
_journal_paper_doi 10.1021/jo0515069
_journal_volume 70
_journal_year 2005
_chemical_formula_moiety 'C28 H33 N3'
_chemical_formula_sum 'C28 H33 N3'
_chemical_formula_weight 411.57
_space_group_IT_number 19
_space_group_name_Hall 'P 2ac 2ab'
_space_group_name_H-M_alt 'P 21 21 21'
_symmetry_cell_setting orthorhombic
_symmetry_space_group_name_Hall 'P 2ac 2ab'
_symmetry_space_group_name_H-M 'P 21 21 21'
_cell_angle_alpha 90
_cell_angle_beta 90
_cell_angle_gamma 90
_cell_formula_units_Z 4
_cell_length_a 10.1911(17)
_cell_length_b 11.815(2)
_cell_length_c 19.571(4)
_cell_measurement_temperature 293(2)
_cell_volume 2356.6(7)
_diffrn_ambient_temperature 293(2)
_exptl_crystal_density_diffrn 1.16
_cod_depositor_comments
;
The following automatic conversions were performed:
'_symmetry_cell_setting' value 'Orthorhombic' changed to 'orthorhombic'
according to '/home/saulius/struct/CIF-dictionaries/cif_core.dic'
dictionary named 'cif_core.dic' version 2.4.1 from 2010-06-29.

Automatic conversion script
Id: cif_fix_enum 1527 2010-12-29 10:47:43Z saulius 
;
_cod_database_code 4020642

loop_
_symmetry_equiv_pos_as_xyz
'x, y, z'
'x+1/2, -y+1/2, -z'
'-x, y+1/2, -z+1/2'
'-x+1/2, -y, z+1/2'

loop_
_atom_site_label
_atom_site_type_symbol
_atom_site_fract_x
_atom_site_fract_y
_atom_site_fract_z
_atom_site_U_iso_or_equiv
_atom_site_adp_type
_atom_site_occupancy
_atom_site_symmetry_multiplicity
_atom_site_calc_flag
_atom_site_refinement_flags
_atom_site_disorder_assembly
_atom_site_disorder_group
N1 N 0.1034(4) 0.8902(4) 0.9866(2) 0.0476(13) Uani 1 1 d . . .
N2 N -0.0552(4) 0.8650(5) 1.0651(2) 0.0468(13) Uani 1 1 d . . .
N3 N 0.1653(4) 0.7007(4) 0.8896(2) 0.0492(14) Uani 1 1 d . . .
H3 H 0.2353 0.7412 0.8886 0.059 Uiso 1 1 calc R . .
C4 C -0.0032(6) 0.9320(5) 1.0212(3) 0.0466(16) Uani 1 1 d . . .
C5 C 0.3001(6) 1.0201(5) 0.9856(3) 0.0453(15) Uani 1 1 d . . .
C6 C 0.1955(5) 0.9558(5) 0.9458(3) 0.0522(17) Uani 1 1 d . . .
H6A H 0.146 1.0097 0.9188 0.063 Uiso 1 1 calc R . .
H6B H 0.2391 0.9048 0.9143 0.063 Uiso 1 1 calc R . .
C7 C 0.3999(7) 1.0722(5) 0.9489(3) 0.0554(18) Uani 1 1 d . . .
H7 H 0.4021 1.0656 0.9016 0.066 Uiso 1 1 calc R . .
C8 C 0.4961(6) 1.1339(6) 0.9820(4) 0.0612(17) Uani 1 1 d . . .
H8 H 0.5623 1.1691 0.9571 0.073 Uiso 1 1 calc R . .
C9 C 0.0287(5) 0.7627(5) 1.0670(3) 0.0439(15) Uani 1 1 d . . .
H9 H -0.027 0.6958 1.0608 0.053 Uiso 1 1 calc R . .
C10 C -0.0599(6) 0.6557(6) 1.2161(3) 0.0613(18) Uani 1 1 d . . .
H10 H -0.0466 0.5894 1.1914 0.074 Uiso 1 1 calc R . .
C11 C -0.1406(6) 1.0432(6) 0.9408(3) 0.073(2) Uani 1 1 d . . .
H11A H -0.174 1.1173 0.9309 0.11 Uiso 1 1 calc R . .
H11B H -0.2125 0.9918 0.9474 0.11 Uiso 1 1 calc R . .
H11C H -0.0876 1.0176 0.9033 0.11 Uiso 1 1 calc R . .
C12 C -0.0187(6) 0.8503(6) 1.2342(3) 0.0599(18) Uani 1 1 d . . .
H12 H 0.0228 0.9172 1.2214 0.072 Uiso 1 1 calc R . .
C13 C 0.0057(6) 0.6895(7) 0.7941(3) 0.0556(17) Uani 1 1 d . . .
C14 C 0.0964(6) 0.7546(5) 1.1366(3) 0.0570(18) Uani 1 1 d . . .
H14A H 0.1487 0.686 1.1375 0.068 Uiso 1 1 calc R . .
H14B H 0.156 0.8182 1.1412 0.068 Uiso 1 1 calc R . .
C15 C 0.3959(7) 1.0920(5) 1.0890(3) 0.0580(18) Uani 1 1 d . . .
H15 H 0.3946 1.0985 1.1364 0.07 Uiso 1 1 calc R . .
C16 C -0.0734(7) 0.6246(7) 0.7534(4) 0.079(2) Uani 1 1 d . . .
H16 H -0.0593 0.547 0.7504 0.095 Uiso 1 1 calc R . .
C17 C 0.4931(6) 1.1428(5) 1.0517(4) 0.0595(18) Uani 1 1 d . . .
H17 H 0.558 1.184 1.074 0.071 Uiso 1 1 calc R . .
C18 C 0.0054(6) 0.7536(6) 1.1971(3) 0.0487(16) Uani 1 1 d . . .
C19 C 0.1238(6) 0.7711(5) 1.0062(3) 0.0455(15) Uani 1 1 d . . .
H19 H 0.2147 0.7572 1.0203 0.055 Uiso 1 1 calc R . .
C20 C 0.0820(6) 0.6914(5) 0.9494(3) 0.0491(17) Uani 1 1 d . . .
H20A H 0.0846 0.6142 0.9662 0.059 Uiso 1 1 calc R . .
H20B H -0.0079 0.7082 0.9366 0.059 Uiso 1 1 calc R . .
C21 C -0.0571(6) 1.0476(5) 1.0060(3) 0.0523(17) Uani 1 1 d . . .
H21 H 0.0168 1.0989 0.998 0.063 Uiso 1 1 calc R . .
C22 C -0.1657(6) 0.7531(7) 1.3081(3) 0.0637(19) Uani 1 1 d . . .
H22 H -0.2226 0.7525 1.3453 0.076 Uiso 1 1 calc R . .
C23 C -0.1745(7) 0.6738(11) 0.7164(4) 0.096(3) Uani 1 1 d . . .
H23 H -0.2258 0.6289 0.688 0.115 Uiso 1 1 calc R . .
C24 C 0.2991(6) 1.0306(5) 1.0552(3) 0.0562(18) Uani 1 1 d . . .
H24 H 0.2327 0.9962 1.0804 0.067 Uiso 1 1 calc R . .
C25 C -0.0204(6) 0.8037(7) 0.7984(3) 0.063(2) Uani 1 1 d . . .
H25 H 0.0321 0.8494 0.8257 0.076 Uiso 1 1 calc R . .
C26 C -0.1441(7) 0.6553(6) 1.2711(3) 0.069(2) Uani 1 1 d . . .
H26 H -0.1868 0.5888 1.2834 0.082 Uiso 1 1 calc R . .
C27 C -0.2003(8) 0.7874(10) 0.7210(4) 0.090(3) Uani 1 1 d . . .
H27 H -0.2687 0.8197 0.6963 0.108 Uiso 1 1 calc R . .
C28 C -0.1023(6) 0.8515(6) 1.2897(3) 0.0604(18) Uani 1 1 d . . .
H28 H -0.1158 0.9179 1.3143 0.073 Uiso 1 1 calc R . .
C29 C -0.1369(6) 1.0934(5) 1.0657(3) 0.071(2) Uani 1 1 d . . .
H29A H -0.1695 1.1673 1.0545 0.107 Uiso 1 1 calc R . .
H29B H -0.0821 1.0981 1.1055 0.107 Uiso 1 1 calc R . .
H29C H -0.2093 1.0436 1.0747 0.107 Uiso 1 1 calc R . .
C30 C 0.1193(6) 0.6347(5) 0.8311(3) 0.0552(17) Uani 1 1 d . . .
H30A H 0.0925 0.5603 0.8468 0.066 Uiso 1 1 calc R . .
H30B H 0.1913 0.6246 0.7993 0.066 Uiso 1 1 calc R . .
C31 C -0.1241(7) 0.8517(7) 0.7623(4) 0.084(2) Uani 1 1 d . . .
H31 H -0.1412 0.9286 0.7667 0.101 Uiso 1 1 calc R . .

loop_
_atom_site_aniso_label
_atom_site_aniso_U_11
_atom_site_aniso_U_22
_atom_site_aniso_U_33
_atom_site_aniso_U_23
_atom_site_aniso_U_13
_atom_site_aniso_U_12
N1 0.048(3) 0.048(3) 0.046(3) 0.002(3) 0.012(3) 0.001(3)
N2 0.031(3) 0.061(3) 0.049(3) 0.001(3) -0.002(3) 0.008(3)
N3 0.041(3) 0.060(3) 0.047(3) -0.004(3) 0.012(3) -0.015(3)
C4 0.049(4) 0.048(4) 0.042(4) -0.002(3) -0.004(4) -0.002(4)
C5 0.061(4) 0.035(3) 0.040(4) -0.004(3) 0.003(4) 0.002(3)
C6 0.054(4) 0.056(4) 0.047(4) 0.002(3) 0.013(4) -0.004(3)
C7 0.069(5) 0.050(4) 0.047(4) 0.004(3) 0.002(4) -0.004(4)
C8 0.065(5) 0.059(4) 0.059(5) -0.003(4) -0.002(4) -0.004(4)
C9 0.041(4) 0.055(4) 0.036(3) -0.001(3) -0.001(3) -0.004(3)
C10 0.068(5) 0.058(5) 0.058(5) 0.002(4) 0.009(4) 0.009(4)
C11 0.063(4) 0.083(5) 0.074(5) 0.009(4) -0.019(4) 0.008(4)
C12 0.064(4) 0.060(5) 0.056(4) -0.005(4) 0.002(4) -0.009(4)
C13 0.059(5) 0.068(5) 0.039(4) 0.000(4) 0.006(4) -0.001(4)
C14 0.065(4) 0.061(4) 0.045(4) 0.008(3) 0.009(4) 0.003(4)
C15 0.062(5) 0.061(4) 0.051(4) -0.005(4) -0.004(4) 0.000(4)
C16 0.059(5) 0.107(6) 0.072(5) -0.039(5) -0.013(5) 0.010(5)
C17 0.050(4) 0.046(4) 0.082(6) -0.008(4) -0.018(4) 0.000(4)
C18 0.050(4) 0.058(4) 0.038(4) 0.006(4) -0.002(3) 0.006(4)
C19 0.039(3) 0.053(4) 0.045(4) 0.004(3) -0.002(3) -0.002(3)
C20 0.051(4) 0.046(4) 0.050(4) 0.005(3) -0.004(3) -0.007(3)
C21 0.042(3) 0.054(4) 0.062(5) 0.003(4) 0.009(4) 0.000(3)
C22 0.057(4) 0.082(5) 0.052(4) 0.006(5) 0.012(4) 0.007(5)
C23 0.054(6) 0.179(11) 0.056(5) -0.028(6) -0.005(4) -0.001(6)
C24 0.053(4) 0.065(5) 0.051(5) -0.009(4) 0.011(4) 0.001(4)
C25 0.048(4) 0.076(6) 0.065(5) 0.022(4) -0.009(4) -0.006(4)
C26 0.076(5) 0.063(5) 0.067(5) 0.005(4) 0.028(4) 0.001(4)
C27 0.064(6) 0.151(9) 0.056(6) 0.033(6) 0.000(5) 0.013(7)
C28 0.067(5) 0.061(5) 0.053(5) -0.016(4) 0.005(4) -0.014(4)
C29 0.068(4) 0.066(4) 0.080(5) 0.000(4) 0.016(4) 0.018(4)
C30 0.053(4) 0.063(4) 0.050(4) -0.011(4) -0.004(4) 0.009(4)
C31 0.059(5) 0.100(6) 0.094(6) 0.047(6) -0.013(5) -0.004(5)

loop_
_geom_bond_atom_site_label_1
_geom_bond_atom_site_label_2
_geom_bond_distance
_geom_bond_site_symmetry_2
_geom_bond_publ_flag
N1 C4 1.371(7) . ?
N1 C6 1.456(6) . ?
N1 C19 1.473(7) . ?
N2 C4 1.284(7) . ?
N2 C9 1.481(7) . ?
N3 C20 1.450(6) . ?
N3 C30 1.463(6) . ?
N3 H3 0.86 . ?
C4 C21 1.501(8) . ?
C5 C24 1.369(7) . ?
C5 C7 1.389(8) . ?
C5 C6 1.523(7) . ?
C6 H6A 0.97 . ?
C6 H6B 0.97 . ?
C7 C8 1.383(8) . ?
C7 H7 0.93 . ?
C8 C17 1.368(8) . ?
C8 H8 0.93 . ?
C9 C14 1.529(7) . ?
C9 C19 1.538(7) . ?
C9 H9 0.98 . ?
C10 C26 1.377(8) . ?
C10 C18 1.386(8) . ?
C10 H10 0.93 . ?
C11 C21 1.535(8) . ?
C11 H11A 0.96 . ?
C11 H11B 0.96 . ?
C11 H11C 0.96 . ?
C12 C18 1.375(8) . ?
C12 C28 1.381(8) . ?
C12 H12 0.93 . ?
C13 C16 1.369(8) . ?
C13 C25 1.378(9) . ?
C13 C30 1.510(8) . ?
C14 C18 1.505(7) . ?
C14 H14A 0.97 . ?
C14 H14B 0.97 . ?
C15 C17 1.370(8) . ?
C15 C24 1.391(8) . ?
C15 H15 0.93 . ?
C16 C23 1.387(10) . ?
C16 H16 0.93 . ?
C17 H17 0.93 . ?
C19 C20 1.518(7) . ?
C19 H19 0.98 . ?
C20 H20A 0.97 . ?
C20 H20B 0.97 . ?
C21 C29 1.523(7) . ?
C21 H21 0.98 . ?
C22 C28 1.378(8) . ?
C22 C26 1.381(8) . ?
C22 H22 0.93 . ?
C23 C27 1.370(11) . ?
C23 H23 0.93 . ?
C24 H24 0.93 . ?
C25 C31 1.391(8) . ?
C25 H25 0.93 . ?
C26 H26 0.93 . ?
C27 C31 1.354(10) . ?
C27 H27 0.93 . ?
C28 H28 0.93 . ?
C29 H29A 0.96 . ?
C29 H29B 0.96 . ?
C29 H29C 0.96 . ?
C30 H30A 0.97 . ?
C30 H30B 0.97 . ?
C31 H31 0.93 . ?

loop_
_cod_related_entry_id
_cod_related_entry_database
_cod_related_entry_code
1 ChemSpider 9410330
